data_4134849
loop_
_publ_author_name
'Zhang, Sheng'
'Bedi, Deepika'
'Cheng, L. U.'
'Unruh, Daniel K.'
'Li, Guigen'
'Findlater, Michael'

_publ_section_title
;
 Cobalt (II)-Catalyzed Stereoselective Olefin Isomerization: Facile Access
 to Acyclic Trisubstituted Alkenes.
;
_journal_name_full 'Journal of the American Chemical Society'
_journal_paper_doi 10.1021/jacs.0c02101
_journal_year 2020
_chemical_formula_sum 'C20 H22'
_chemical_formula_weight 262.37
_space_group_IT_number 14
_space_group_name_Hall '-P 2ybc'
_space_group_name_H-M_alt 'P 1 21/c 1'
_symmetry_cell_setting monoclinic
_symmetry_Int_Tables_number 14
_symmetry_space_group_name_Hall '-P 2ybc'
_symmetry_space_group_name_H-M 'P 1 21/c 1'
_atom_sites_solution_hydrogens geom
_atom_sites_solution_primary dual
_atom_sites_solution_secondary difmap
_audit_creation_date 2019-06-18T16:51:57-00:00
_audit_creation_method 'WinGX routine CIF_UPDATE'
_cell_angle_alpha 90
_cell_angle_beta 103.9530(10)
_cell_angle_gamma 90
_cell_formula_units_Z 2
_cell_length_a 13.3703(2)
_cell_length_b 6.66930(10)
_cell_length_c 8.81190(10)
_cell_measurement_reflns_used 7665
_cell_measurement_temperature 100(2)
_cell_measurement_theta_max 76.282
_cell_measurement_theta_min 3.376
_cell_volume 762.577(19)
_computing_cell_refinement 'CrysAlisPro 1.171.40.56a (Rigaku OD, 2019)'
_computing_data_collection 'CrysAlisPro 1.171.40.56a (Rigaku OD, 2019)'
_computing_data_reduction 'CrysAlisPro 1.171.40.56a (Rigaku OD, 2019)'
_computing_structure_refinement 'SHELXL-2018/3 (Sheldrick, 2018)'
_computing_structure_solution 'SHELXT 2014/5 (Sheldrick, 2014)'
_diffrn_ambient_environment N~2~
_diffrn_ambient_temperature 100(2)
_diffrn_detector 'CCD plate'
_diffrn_detector_area_resol_mean 10
_diffrn_detector_type HyPix
_diffrn_measured_fraction_theta_full 1
_diffrn_measured_fraction_theta_max 0.993
_diffrn_measurement_device 'four-circle diffractometer'
_diffrn_measurement_device_type 'XtaLAB Synergy, Dualflex, HyPix'
_diffrn_measurement_method '\w scans'
_diffrn_orient_matrix_type 'CrysAlisPro convention (1999,Acta A55,543-557)'
_diffrn_orient_matrix_UB_11 0.0178254
_diffrn_orient_matrix_UB_12 0.2044297
_diffrn_orient_matrix_UB_13 0.0834521
_diffrn_orient_matrix_UB_21 -0.1158761
_diffrn_orient_matrix_UB_22 0.0143585
_diffrn_orient_matrix_UB_23 -0.0058444
_diffrn_orient_matrix_UB_31 0.0187193
_diffrn_orient_matrix_UB_32 -0.1066809
_diffrn_orient_matrix_UB_33 0.159488
_diffrn_radiation_monochromator mirror
_diffrn_radiation_probe x-ray
_diffrn_radiation_type CuK\a
_diffrn_radiation_wavelength 1.54178
_diffrn_reflns_av_R_equivalents 0.0357
_diffrn_reflns_av_unetI/netI 0.0519
_diffrn_reflns_Laue_measured_fraction_full 1
_diffrn_reflns_Laue_measured_fraction_max 0.993
_diffrn_reflns_limit_h_max 16
_diffrn_reflns_limit_h_min -16
_diffrn_reflns_limit_k_max 8
_diffrn_reflns_limit_k_min -8
_diffrn_reflns_limit_l_max 10
_diffrn_reflns_limit_l_min -11
_diffrn_reflns_number 13895
_diffrn_reflns_point_group_measured_fraction_full 1
_diffrn_reflns_point_group_measured_fraction_max 0.993
_diffrn_reflns_theta_full 67.679
_diffrn_reflns_theta_max 77.357
_diffrn_reflns_theta_min 3.406
_diffrn_source 'micro-focus sealed X-ray tube'
_diffrn_source_type 'PhotonJet (Cu) X-ray Source'
_exptl_absorpt_coefficient_mu 0.475
_exptl_absorpt_correction_T_max 1
_exptl_absorpt_correction_T_min 0.466
_exptl_absorpt_correction_type gaussian
_exptl_absorpt_process_details
;
        CrysAlisPro 1.171.40.56a (Rigaku Oxford Diffraction, 2019)
Numerical absorption correction based on gaussian integration over
                        a multifaceted crystal model
        Empirical absorption correction using spherical harmonics,
 implemented in SCALE3 ABSPACK scaling algorithm.
;
_exptl_crystal_colour 'clear colourless'
_exptl_crystal_density_diffrn 1.143
_exptl_crystal_description irregular
_exptl_crystal_F_000 284
_exptl_crystal_size_max 0.265
_exptl_crystal_size_mid 0.155
_exptl_crystal_size_min 0.067
_refine_diff_density_max 0.26
_refine_diff_density_min -0.187
_refine_diff_density_rms 0.041
_refine_ls_extinction_method none
_refine_ls_goodness_of_fit_ref 1.047
_refine_ls_hydrogen_treatment constr
_refine_ls_matrix_type full
_refine_ls_number_parameters 93
_refine_ls_number_reflns 1600
_refine_ls_number_restraints 0
_refine_ls_restrained_S_all 1.047
_refine_ls_R_factor_all 0.0455
_refine_ls_R_factor_gt 0.043
_refine_ls_shift/su_max 0
_refine_ls_shift/su_mean 0
_refine_ls_structure_factor_coef Fsqd
_refine_ls_weighting_details 'w=1/[\s^2^(Fo^2^)+(0.0735P)^2^+0.2234P] where P=(Fo^2^+2Fc^2^)/3'
_refine_ls_weighting_scheme calc
_refine_ls_wR_factor_gt 0.123
_refine_ls_wR_factor_ref 0.1259
_reflns_Friedel_coverage 0
_reflns_number_gt 1485
_reflns_number_total 1600
_reflns_threshold_expression 'I > 2\s(I)'
_cod_data_source_file ja0c02101_si_001.cif
_cod_data_source_block fin19_14
_cod_original_sg_symbol_H-M 'P 21/c'
_cod_database_code 4134849
_shelx_estimated_absorpt_t_min 0.884
_shelx_estimated_absorpt_t_max 0.969
_shelx_shelxl_version_number 2018/3

loop_
_symmetry_equiv_pos_as_xyz
'x, y, z'
'-x, y+1/2, -z+1/2'
'-x, -y, -z'
'x, -y-1/2, z-1/2'

loop_
_atom_site_label
_atom_site_type_symbol
_atom_site_fract_x
_atom_site_fract_y
_atom_site_fract_z
_atom_site_U_iso_or_equiv
_atom_site_adp_type
_atom_site_occupancy
_atom_site_site_symmetry_order
_atom_site_calc_flag
_atom_site_refinement_flags_posn
_atom_site_refinement_flags_adp
_atom_site_refinement_flags_occupancy
_atom_site_disorder_assembly
_atom_site_disorder_group
C1 C 0.68819(8) 0.52812(15) 0.29395(12) 0.0211(3) Uani 1 1 d . . . . .
C2 C 0.77117(8) 0.65094(16) 0.36661(12) 0.0252(3) Uani 1 1 d . . . . .
H2 H 0.775956 0.782455 0.327552 0.03 Uiso 1 1 calc R U . . .
C3 C 0.84648(9) 0.58460(18) 0.49437(13) 0.0278(3) Uani 1 1 d . . . . .
H3 H 0.901715 0.671525 0.540632 0.033 Uiso 1 1 calc R U . . .
C4 C 0.84261(8) 0.39293(18) 0.55610(13) 0.0261(3) Uani 1 1 d . . . . .
C5 C 0.76117(8) 0.26909(16) 0.48323(12) 0.0244(3) Uani 1 1 d . . . . .
H5 H 0.757304 0.136928 0.521634 0.029 Uiso 1 1 calc R U . . .
C6 C 0.68566(8) 0.33464(15) 0.35591(12) 0.0223(3) Uani 1 1 d . . . . .
H6 H 0.630939 0.246655 0.309503 0.027 Uiso 1 1 calc R U . . .
C7 C 0.60554(8) 0.60285(15) 0.16212(12) 0.0209(3) Uani 1 1 d . . . . .
C8 C 0.54258(8) 0.47407(15) 0.06490(11) 0.0215(3) Uani 1 1 d . . . . .
H8 H 0.555625 0.33516 0.083825 0.026 Uiso 1 1 calc R U . . .
C9 C 0.59643(9) 0.82771(16) 0.14491(13) 0.0251(3) Uani 1 1 d . . . . .
H9A H 0.654737 0.879615 0.107481 0.038 Uiso 1 1 calc R U . . .
H9B H 0.596788 0.887981 0.24647 0.038 Uiso 1 1 calc R U . . .
H9C H 0.53185 0.861529 0.069617 0.038 Uiso 1 1 calc R U . . .
C10 C 0.92253(9) 0.3219(2) 0.69716(14) 0.0345(3) Uani 1 1 d . . . . .
H10A H 0.926037 0.415769 0.783853 0.052 Uiso 1 1 calc R U . . .
H10B H 0.989879 0.315267 0.671716 0.052 Uiso 1 1 calc R U . . .
H10C H 0.903654 0.188483 0.727656 0.052 Uiso 1 1 calc R U . . .

loop_
_atom_site_aniso_label
_atom_site_aniso_U_11
_atom_site_aniso_U_22
_atom_site_aniso_U_33
_atom_site_aniso_U_23
_atom_site_aniso_U_13
_atom_site_aniso_U_12
C1 0.0254(5) 0.0199(5) 0.0185(5) -0.0011(4) 0.0062(4) 0.0004(4)
C2 0.0301(6) 0.0216(5) 0.0230(5) 0.0022(4) 0.0048(4) -0.0038(4)
C3 0.0274(6) 0.0292(6) 0.0248(6) 0.0005(4) 0.0025(4) -0.0061(4)
C4 0.0260(6) 0.0304(6) 0.0213(5) 0.0030(4) 0.0048(4) 0.0011(4)
C5 0.0284(6) 0.0218(5) 0.0235(5) 0.0031(4) 0.0071(4) 0.0019(4)
C6 0.0264(5) 0.0195(5) 0.0206(5) -0.0011(4) 0.0049(4) -0.0004(4)
C7 0.0246(5) 0.0188(5) 0.0201(5) 0.0011(4) 0.0070(4) 0.0015(4)
C8 0.0265(6) 0.0175(5) 0.0208(5) 0.0008(4) 0.0063(4) 0.0018(4)
C9 0.0291(6) 0.0178(5) 0.0265(5) 0.0010(4) 0.0028(4) -0.0006(4)
C10 0.0298(6) 0.0409(7) 0.0295(6) 0.0098(5) 0.0004(5) -0.0010(5)

loop_
_atom_type_symbol
_atom_type_description
_atom_type_scat_dispersion_real
_atom_type_scat_dispersion_imag
_atom_type_scat_source
C C 0.0181 0.0091 'International Tables Vol C Tables 4.2.6.8 and 6.1.1.4'
H H 0 0 'International Tables Vol C Tables 4.2.6.8 and 6.1.1.4'

loop_
_exptl_crystal_face_index_h
_exptl_crystal_face_index_k
_exptl_crystal_face_index_l
_exptl_crystal_face_perp_dist
0 -4 2 0.0848
1 -3 -4 0.1282
0 3 -3 0.0619
-1 4 -1 0.092
8 0 0 0.0286
-8 0 0 0.0381
-6 -2 4 0.0745
5 2 -5 0.0963
-4 0 6 0.0757
-7 2 3 0.0863
7 -2 -3 0.1107
4 3 -3 0.052

loop_
_geom_angle_atom_site_label_1
_geom_angle_atom_site_label_2
_geom_angle_atom_site_label_3
_geom_angle
_geom_angle_site_symmetry_1
_geom_angle_site_symmetry_3
_geom_angle_publ_flag
C2 C1 C6 116.71(10) . . ?
C2 C1 C7 121.26(9) . . ?
C6 C1 C7 122.00(9) . . ?
C3 C2 C1 121.51(10) . . ?
C3 C2 H2 119.2 . . ?
C1 C2 H2 119.2 . . ?
C2 C3 C4 121.33(10) . . ?
C2 C3 H3 119.3 . . ?
C4 C3 H3 119.3 . . ?
C5 C4 C3 117.49(10) . . ?
C5 C4 C10 120.90(10) . . ?
C3 C4 C10 121.61(10) . . ?
C6 C5 C4 121.42(10) . . ?
C6 C5 H5 119.3 . . ?
C4 C5 H5 119.3 . . ?
C5 C6 C1 121.53(10) . . ?
C5 C6 H6 119.2 . . ?
C1 C6 H6 119.2 . . ?
C8 C7 C1 120.97(9) . . ?
C8 C7 C9 122.96(10) . . ?
C1 C7 C9 116.07(9) . . ?
C7 C8 C8 126.80(12) . 3_665 ?
C7 C8 H8 116.6 . . ?
C8 C8 H8 116.6 3_665 . ?
C7 C9 H9A 109.5 . . ?
C7 C9 H9B 109.5 . . ?
H9A C9 H9B 109.5 . . ?
C7 C9 H9C 109.5 . . ?
H9A C9 H9C 109.5 . . ?
H9B C9 H9C 109.5 . . ?
C4 C10 H10A 109.5 . . ?
C4 C10 H10B 109.5 . . ?
H10A C10 H10B 109.5 . . ?
C4 C10 H10C 109.5 . . ?
H10A C10 H10C 109.5 . . ?
H10B C10 H10C 109.5 . . ?

loop_
_geom_bond_atom_site_label_1
_geom_bond_atom_site_label_2
_geom_bond_distance
_geom_bond_site_symmetry_2
_geom_bond_publ_flag
C1 C2 1.4033(15) . ?
C1 C6 1.4047(14) . ?
C1 C7 1.4832(14) . ?
C2 C3 1.3894(15) . ?
C2 H2 0.95 . ?
C3 C4 1.3950(16) . ?
C3 H3 0.95 . ?
C4 C5 1.3940(16) . ?
C4 C10 1.5069(15) . ?
C5 C6 1.3867(14) . ?
C5 H5 0.95 . ?
C6 H6 0.95 . ?
C7 C8 1.3537(15) . ?
C7 C9 1.5092(14) . ?
C8 C8 1.448(2) 3_665 ?
C8 H8 0.95 . ?
C9 H9A 0.98 . ?
C9 H9B 0.98 . ?
C9 H9C 0.98 . ?
C10 H10A 0.98 . ?
C10 H10B 0.98 . ?
C10 H10C 0.98 . ?
